data_1556912
loop_
_publ_author_name
'Dean, Conor'
'Rajkumar, Sundaram'
'Roesner, Stefan'
'Carson, Nessa'
'Clarkson, Guy J.'
'Wills, Martin'
'Jones, Matthew'
'Shipman, Michael'

_publ_section_title
;
 Readily accessible sp<sup>3</sup>-rich cyclic hydrazine frameworks
 exploiting nitrogen fluxionality.
;
_journal_issue 6
_journal_name_full 'Chemical science'
_journal_page_first 1636
_journal_page_last 1642
_journal_paper_doi 10.1039/c9sc04849a
_journal_volume 11
_journal_year 2020
_chemical_absolute_configuration rmad
_chemical_formula_moiety 'C22 H25 N3 O2'
_chemical_formula_sum 'C22 H25 N3 O2'
_chemical_formula_weight 363.45
_space_group_crystal_system monoclinic
_space_group_IT_number 4
_space_group_name_Hall 'P 2yb'
_space_group_name_H-M_alt 'P 1 21 1'
_atom_sites_solution_hydrogens geom
_atom_sites_solution_primary dual
_audit_creation_date 2019-06-26
_audit_creation_method
;
Olex2 1.2
(compiled 2018.05.29 svn.r3510 for OlexSys, GUI svn.r5506)
;
_audit_update_record
;
2019-07-30 deposited with the CCDC.	2019-12-26 downloaded from the CCDC.
;
_cell_angle_alpha 90
_cell_angle_beta 92.8702(4)
_cell_angle_gamma 90
_cell_formula_units_Z 4
_cell_length_a 12.47130(5)
_cell_length_b 9.02632(4)
_cell_length_c 17.84198(7)
_cell_measurement_reflns_used 44954
_cell_measurement_temperature 150(2)
_cell_measurement_theta_max 73.3790
_cell_measurement_theta_min 3.5120
_cell_volume 2005.951(14)
_computing_cell_refinement 'CrysAlisPro 1.171.40.57a (Rigaku OD, 2019)'
_computing_data_collection 'CrysAlisPro 1.171.40.57a (Rigaku OD, 2019)'
_computing_data_reduction 'CrysAlisPro 1.171.40.57a (Rigaku OD, 2019)'
_computing_molecular_graphics 'Olex2 (Dolomanov et al., 2009)'
_computing_publication_material 'Olex2 (Dolomanov et al., 2009)'
_computing_structure_refinement 'ShelXL (Sheldrick, 2015)'
_computing_structure_solution 'ShelXT (Sheldrick, 2015)'
_diffrn_ambient_environment N~2~
_diffrn_ambient_temperature 150(2)
_diffrn_detector 'CCD plate'
_diffrn_detector_area_resol_mean 5.3046
_diffrn_detector_type AtlasS2
_diffrn_measured_fraction_theta_full 1.000
_diffrn_measured_fraction_theta_max 0.998
_diffrn_measurement_details
;
List of Runs (angles in degrees, time in seconds):

  # Type    Start    End  Width  t~exp~   \w     \q     \k     \f   Frames
#--------------------------------------------------------------------------
  1  \w   -114.00 -14.00   1.00    1.00    --  -41.94 -57.00-180.00  100
  2  \w    -33.00  66.00   1.00    1.00    --   41.94 -37.00  30.00   99
  3  \w      6.00  83.00   1.00    1.00    --   41.94 -99.00   0.00   77
  4  \w      7.00  33.00   1.00    1.00    --   41.94  84.00 -18.18   26
  5  \w      6.00  83.00   1.00    1.00    --   41.94 -99.00-150.00   77
  6  \w      9.00  42.00   1.00    1.00    --   41.94  78.00 -60.66   33
  7  \w     77.00 178.00   1.00    4.00    --  107.00  64.00 102.43  101
  8  \w     78.00 178.00   1.00    4.00    --  107.00  61.00-150.00  100
  9  \w     78.00 178.00   1.00    4.00    --  107.00  62.00-179.28  100
 10  \w     78.00 178.00   1.00    4.00    --  107.00  61.00 -90.00  100
 11  \w     24.00 107.00   1.00    4.00    --  107.00 -94.00  30.00   83
 12  \w     78.00 178.00   1.00    4.00    --  107.00  61.00-120.00  100
 13  \w     80.00 178.00   1.00    4.00    --  107.00  49.00 155.49   98
 14  \w     76.00 178.00   1.00    4.00    --  107.00  72.00 -45.94  102
 15  \w     35.00 136.00   1.00    4.00    --  107.00 -61.00   0.00  101
 16  \w     97.00 178.00   1.00    4.00    --  107.00 125.00  60.00   81
 17  \w     34.00 112.00   1.00    4.00    --  107.00-125.00  30.00   78
 18  \w     75.00 178.00   1.00    4.00    --  107.00  73.00 -67.64  103
 19  \w   -114.00 -14.00   1.00    1.00    --  -41.94 -57.00  30.00  100
 20  \w    -33.00  66.00   1.00    1.00    --   41.94 -37.00-120.00   99
 21  \w      9.00  42.00   1.00    1.00    --   41.94  80.00 164.04   33
 22  \w      8.00  42.00   1.00    1.00    --   41.94  82.00   9.19   34
 23  \w     24.00 107.00   1.00    4.00    --  107.00 -94.00 -90.00   83
 24  \w     78.00 178.00   1.00    4.00    --  107.00  61.00  60.00  100
 25  \w     34.00 112.00   1.00    4.00    --  107.00-125.00 -90.00   78
 26  \w     78.00 178.00   1.00    4.00    --  107.00  61.00  90.00  100
 27  \w     78.00 178.00   1.00    4.00    --  107.00  61.00  30.00  100
 28  \w     78.00 178.00   1.00    4.00    --  107.00  61.00 120.00  100
 29  \w     34.00 112.00   1.00    4.00    --  107.00-125.00-150.00   78
 30  \w     77.00 178.00   1.00    4.00    --  107.00  68.00 150.45  101
 31  \w     34.00 112.00   1.00    4.00    --  107.00-125.00-180.00   78
 32  \w    103.00 178.00   1.00    4.00    --  107.00  77.00 -30.00   75
 33  \w     76.00 178.00   1.00    4.00    --  107.00  69.00  41.07  102
 34  \w     78.00 178.00   1.00    4.00    --  107.00  61.00   0.00  100
 35  \w   -116.00 -18.00   1.00    1.00    --  -41.94 -37.00 -60.00   98
 36  \w      8.00  42.00   1.00    1.00    --   41.94  82.00-104.87   34
 37  \w      7.00  33.00   1.00    1.00    --   41.94  84.00 119.63   26
 38  \w      9.00  42.00   1.00    1.00    --   41.94  79.00-161.42   33
 39  \w     78.00 178.00   1.00    4.00    --  107.00  61.00 150.00  100
 40  \w     79.00 178.00   1.00    4.00    --  107.00  55.00  76.38   99
 41  \w     76.00 178.00   1.00    4.00    --  107.00  72.00-137.31  102
 42  \w     81.00 178.00   1.00    4.00    --  107.00  45.00  30.00   97
 43  \w     81.00 178.00   1.00    4.00    --  107.00  45.00   0.00   97
 44  \w     24.00 107.00   1.00    4.00    --  107.00 -94.00  90.00   83
 45  \w     81.00 178.00   1.00    4.00    --  107.00  45.00 -60.00   97
 46  \w     80.00 178.00   1.00    4.00    --  107.00  51.00 142.90   98
 47  \w     76.00 178.00   1.00    4.00    --  107.00  71.00 163.91  102
 48  \w     24.00 107.00   1.00    4.00    --  107.00 -94.00-150.00   83
 49  \w     35.00 136.00   1.00    4.00    --  107.00 -61.00-150.00  101
 50  \w     81.00 178.00   1.00    4.00    --  107.00  45.00 -90.00   97
 51  \w   -116.00 -18.00   1.00    1.00    --  -41.94 -37.00  90.00   98
 52  \w    -87.00  -6.00   1.00    1.00    --  -41.94 125.00 120.00   81
 53  \w      7.00  33.00   1.00    1.00    --   41.94  84.00  57.18   26
 54  \w      8.00  34.00   1.00    1.00    --   41.94  83.00 147.98   26
 55  \w     81.00 169.00   1.00    4.00    --  107.00  45.00-120.00   88
 56  \w     78.00 178.00   1.00    4.00    --  107.00  61.00 -60.00  100
;
_diffrn_measurement_device 'four-circle diffractometer'
_diffrn_measurement_device_type 'SuperNova, Dual, Cu at home/near, AtlasS2'
_diffrn_measurement_method '\w scans'
_diffrn_orient_matrix_type 'CrysAlisPro convention (1999,Acta A55,543-557)'
_diffrn_orient_matrix_UB_11 0.1034655000
_diffrn_orient_matrix_UB_12 0.0376667000
_diffrn_orient_matrix_UB_13 0.0397019000
_diffrn_orient_matrix_UB_21 -0.0318233000
_diffrn_orient_matrix_UB_22 -0.1109690000
_diffrn_orient_matrix_UB_23 0.0628279000
_diffrn_orient_matrix_UB_31 -0.0598644000
_diffrn_orient_matrix_UB_32 0.1240424000
_diffrn_orient_matrix_UB_33 -0.0441730000
_diffrn_radiation_monochromator mirror
_diffrn_radiation_probe x-ray
_diffrn_radiation_type CuK\a
_diffrn_radiation_wavelength 1.54184
_diffrn_reflns_av_R_equivalents 0.0352
_diffrn_reflns_av_unetI/netI 0.0200
_diffrn_reflns_Laue_measured_fraction_full 1.000
_diffrn_reflns_Laue_measured_fraction_max 0.998
_diffrn_reflns_limit_h_max 15
_diffrn_reflns_limit_h_min -15
_diffrn_reflns_limit_k_max 11
_diffrn_reflns_limit_k_min -11
_diffrn_reflns_limit_l_max 22
_diffrn_reflns_limit_l_min -22
_diffrn_reflns_number 60499
_diffrn_reflns_point_group_measured_fraction_full 0.999
_diffrn_reflns_point_group_measured_fraction_max 0.995
_diffrn_reflns_theta_full 67.684
_diffrn_reflns_theta_max 73.631
_diffrn_reflns_theta_min 3.548
_diffrn_source 'micro-focus sealed X-ray tube'
_diffrn_source_type 'SuperNova (Cu) X-ray Source'
_exptl_absorpt_coefficient_mu 0.622
_exptl_absorpt_correction_T_max 1.00000
_exptl_absorpt_correction_T_min 0.39377
_exptl_absorpt_correction_type multi-scan
_exptl_absorpt_process_details
;
CrysAlisPro 1.171.40.57a (Rigaku Oxford Diffraction, 2019)
Empirical absorption correction using spherical harmonics,
 implemented in SCALE3 ABSPACK scaling algorithm.
;
_exptl_crystal_colour colourless
_exptl_crystal_colour_primary colourless
_exptl_crystal_density_diffrn 1.203
_exptl_crystal_description block
_exptl_crystal_F_000 776
_exptl_crystal_size_max 0.32
_exptl_crystal_size_mid 0.22
_exptl_crystal_size_min 0.16
_refine_diff_density_max 0.108
_refine_diff_density_min -0.162
_refine_diff_density_rms 0.031
_refine_ls_abs_structure_details
;
 Flack x determined using 3649 quotients [(I+)-(I-)]/[(I+)+(I-)]
 (Parsons, Flack and Wagner, Acta Cryst. B69 (2013) 249-259).
 Flack x: 0.01(6) Shelx 2018
 Hooft y: 0.01(3) Olex2
 Synthesised from a known chiral starting material
;
_refine_ls_abs_structure_Flack 0.01(6)
_refine_ls_extinction_method none
_refine_ls_goodness_of_fit_ref 1.038
_refine_ls_hydrogen_treatment constr
_refine_ls_matrix_type full
_refine_ls_number_parameters 493
_refine_ls_number_reflns 8067
_refine_ls_number_restraints 1
_refine_ls_restrained_S_all 1.038
_refine_ls_R_factor_all 0.0283
_refine_ls_R_factor_gt 0.0280
_refine_ls_shift/su_max 0.001
_refine_ls_shift/su_mean 0.000
_refine_ls_structure_factor_coef Fsqd
_refine_ls_weighting_details 'w=1/[\s^2^(Fo^2^)+(0.0444P)^2^+0.2036P] where P=(Fo^2^+2Fc^2^)/3'
_refine_ls_weighting_scheme calc
_refine_ls_wR_factor_gt 0.0739
_refine_ls_wR_factor_ref 0.0743
_reflns_Friedel_coverage 0.869
_reflns_Friedel_fraction_full 0.998
_reflns_Friedel_fraction_max 0.992
_reflns_number_gt 7973
_reflns_number_total 8067
_reflns_threshold_expression 'I > 2\s(I)'
_cod_data_source_file c9sc04849a2.cif
_cod_data_source_block sr2
_cod_depositor_comments
;Adding full bibliography for 1556907--1556915.cif.

 Adding full bibliography for 1556907--1556915.cif.
;
_cod_database_code 1556912
_shelx_shelxl_version_number 2018/3
_chemical_oxdiff_formula 'C20 H20 N2 O2'
_shelx_space_group_comment
;
The symmetry employed for this shelxl refinement is uniquely defined
by the following loop, which should always be used as a source of
symmetry information in preference to the above space-group names.
They are only intended as comments.
;
_shelx_estimated_absorpt_t_max 0.907
_shelx_estimated_absorpt_t_min 0.826
_reflns_odcompleteness_completeness 99.98
_reflns_odcompleteness_iscentric 1
_reflns_odcompleteness_theta 71.98
_olex2_refinement_description
;
1. Fixed Uiso
 At 1.2 times of:
  All C(H) groups, All C(H,H) groups
 At 1.5 times of:
  All C(H,H,H) groups
2.a Ternary CH refined with riding coordinates:
 C113(H113), C213(H213)
2.b Secondary CH2 refined with riding coordinates:
 C110(H11A,H11B), C111(H11C,H11D), C112(H11E,H11F), C210(H21A,H21B), C211(H21C,
 H21D), C212(H21E,H21F)
2.c Aromatic/amide H refined with riding coordinates:
 C104(H104), C105(H105), C107(H107), C108(H108), C122(H122), C123(H123),
 C124(H124), C125(H125), C126(H126), C204(H204), C205(H205), C207(H207),
 C208(H208), C222(H222), C223(H223), C224(H224), C225(H225), C226(H226)
2.d Idealised Me refined as rotating group:
 C118(H11G,H11H,H11I), C119(H11J,H11K,H11L), C120(H12A,H12B,H12C), C218(H21G,
 H21H,H21I), C219(H21J,H21K,H21L), C220(H22A,H22B,H22C)
;
_olex2_submission_special_instructions 'No special instructions were received'
_oxdiff_exptl_absorpt_empirical_details
;
Empirical correction (ABSPACK) includes:
- Absorption correction using spherical harmonics
- Frame scaling
;
_oxdiff_exptl_absorpt_empirical_full_max 1.941
_oxdiff_exptl_absorpt_empirical_full_min 0.688

loop_
_space_group_symop_operation_xyz
'x, y, z'
'-x, y+1/2, -z'

loop_
_atom_site_label
_atom_site_type_symbol
_atom_site_fract_x
_atom_site_fract_y
_atom_site_fract_z
_atom_site_U_iso_or_equiv
_atom_site_adp_type
_atom_site_occupancy
_atom_site_site_symmetry_order
_atom_site_calc_flag
_atom_site_refinement_flags_posn
N101 N 0.59403(13) 0.1581(2) 0.69250(9) 0.0474(4) Uani 1 1 d .
C102 C 0.62978(13) 0.2006(2) 0.74880(10) 0.0350(4) Uani 1 1 d .
C103 C 0.67364(12) 0.25649(18) 0.81937(9) 0.0294(3) Uani 1 1 d .
C104 C 0.78355(13) 0.28582(19) 0.82990(9) 0.0312(3) Uani 1 1 d .
H104 H 0.830180 0.265371 0.790684 0.037 Uiso 1 1 calc R
C105 C 0.82470(11) 0.34410(19) 0.89668(9) 0.0295(3) Uani 1 1 d .
H105 H 0.899450 0.363544 0.903186 0.035 Uiso 1 1 calc R
C106 C 0.75664(11) 0.37503(16) 0.95535(9) 0.0257(3) Uani 1 1 d .
C107 C 0.64654(11) 0.34509(18) 0.94432(9) 0.0283(3) Uani 1 1 d .
H107 H 0.599653 0.365619 0.983363 0.034 Uiso 1 1 calc R
C108 C 0.60564(12) 0.28641(18) 0.87772(9) 0.0298(3) Uani 1 1 d .
H108 H 0.531014 0.266083 0.871251 0.036 Uiso 1 1 calc R
N109 N 0.79807(10) 0.42948(15) 1.02314(8) 0.0276(3) Uani 1 1 d .
C110 C 0.91166(12) 0.4665(2) 1.03592(10) 0.0336(3) Uani 1 1 d .
H11A H 0.931277 0.548233 1.002267 0.040 Uiso 1 1 calc R
H11B H 0.956638 0.379347 1.025203 0.040 Uiso 1 1 calc R
C111 C 0.93062(14) 0.5133(2) 1.11778(11) 0.0394(4) Uani 1 1 d .
H11C H 1.006925 0.497758 1.133859 0.047 Uiso 1 1 calc R
H11D H 0.913956 0.619879 1.123156 0.047 Uiso 1 1 calc R
C112 C 0.85897(14) 0.4217(2) 1.16700(10) 0.0390(4) Uani 1 1 d .
H11E H 0.878075 0.441498 1.220587 0.047 Uiso 1 1 calc R
H11F H 0.869942 0.314890 1.157455 0.047 Uiso 1 1 calc R
C113 C 0.74032(13) 0.46292(19) 1.14909(9) 0.0296(3) Uani 1 1 d .
H113 H 0.724779 0.553063 1.179268 0.036 Uiso 1 1 calc R
N114 N 0.72838(10) 0.50585(15) 1.06889(7) 0.0267(3) Uani 1 1 d .
C115 C 0.70553(11) 0.65371(17) 1.05304(9) 0.0266(3) Uani 1 1 d .
O115 O 0.66083(9) 0.73362(13) 1.09655(7) 0.0326(2) Uani 1 1 d .
O116 O 0.73590(9) 0.68907(13) 0.98500(6) 0.0301(2) Uani 1 1 d .
C117 C 0.72318(13) 0.84216(19) 0.95627(10) 0.0320(3) Uani 1 1 d .
C118 C 0.76459(17) 0.8277(2) 0.87803(11) 0.0456(4) Uani 1 1 d .
H11G H 0.838806 0.791649 0.881555 0.068 Uiso 1 1 calc GR
H11H H 0.762121 0.924588 0.853257 0.068 Uiso 1 1 calc GR
H11I H 0.719587 0.757393 0.848781 0.068 Uiso 1 1 calc GR
C119 C 0.79384(15) 0.9444(2) 1.00459(13) 0.0439(4) Uani 1 1 d .
H11J H 0.767880 0.947143 1.055511 0.066 Uiso 1 1 calc GR
H11K H 0.791458 1.044361 0.983157 0.066 Uiso 1 1 calc GR
H11L H 0.867903 0.907759 1.006359 0.066 Uiso 1 1 calc GR
C120 C 0.60597(14) 0.8880(2) 0.95332(11) 0.0399(4) Uani 1 1 d .
H12A H 0.561952 0.808475 0.930449 0.060 Uiso 1 1 calc GR
H12B H 0.596657 0.978374 0.923275 0.060 Uiso 1 1 calc GR
H12C H 0.583594 0.906675 1.004343 0.060 Uiso 1 1 calc GR
C121 C 0.66018(12) 0.34542(18) 1.16927(8) 0.0285(3) Uani 1 1 d .
C122 C 0.57786(13) 0.3811(2) 1.21594(9) 0.0326(3) Uani 1 1 d .
H122 H 0.572075 0.479346 1.234385 0.039 Uiso 1 1 calc R
C123 C 0.50415(15) 0.2747(2) 1.23584(10) 0.0413(4) Uani 1 1 d .
H123 H 0.448955 0.299970 1.268370 0.050 Uiso 1 1 calc R
C124 C 0.51107(18) 0.1320(2) 1.20831(10) 0.0457(4) Uani 1 1 d .
H124 H 0.460087 0.059383 1.221339 0.055 Uiso 1 1 calc R
C125 C 0.59269(18) 0.0951(2) 1.16159(11) 0.0444(4) Uani 1 1 d .
H125 H 0.597661 -0.002968 1.142708 0.053 Uiso 1 1 calc R
C126 C 0.66702(16) 0.2012(2) 1.14244(10) 0.0371(4) Uani 1 1 d .
H126 H 0.723043 0.175113 1.110758 0.044 Uiso 1 1 calc R
N201 N 0.94566(15) 0.9012(2) 0.19709(10) 0.0519(4) Uani 1 1 d .
C202 C 0.90151(14) 0.8424(2) 0.24358(10) 0.0390(4) Uani 1 1 d .
C203 C 0.84640(13) 0.76914(19) 0.30186(9) 0.0319(3) Uani 1 1 d .
C204 C 0.90305(13) 0.71744(19) 0.36644(10) 0.0335(3) Uani 1 1 d .
H204 H 0.978512 0.731550 0.371995 0.040 Uiso 1 1 calc R
C205 C 0.85003(12) 0.64638(19) 0.42181(9) 0.0315(3) Uani 1 1 d .
H205 H 0.889239 0.612801 0.465577 0.038 Uiso 1 1 calc R
C206 C 0.73852(12) 0.62274(17) 0.41455(8) 0.0262(3) Uani 1 1 d .
C207 C 0.68171(12) 0.67584(18) 0.35011(9) 0.0287(3) Uani 1 1 d .
H207 H 0.606252 0.661769 0.344453 0.034 Uiso 1 1 calc R
C208 C 0.73515(13) 0.74854(19) 0.29482(9) 0.0306(3) Uani 1 1 d .
H208 H 0.695924 0.784832 0.251635 0.037 Uiso 1 1 calc R
N209 N 0.68449(10) 0.55179(15) 0.46999(7) 0.0275(3) Uani 1 1 d .
C210 C 0.57615(12) 0.49046(19) 0.45660(10) 0.0318(3) Uani 1 1 d .
H21A H 0.576646 0.412124 0.417788 0.038 Uiso 1 1 calc R
H21B H 0.525761 0.569269 0.438968 0.038 Uiso 1 1 calc R
C211 C 0.54121(14) 0.4259(2) 0.53073(10) 0.0362(4) Uani 1 1 d .
H21C H 0.571471 0.325242 0.538052 0.043 Uiso 1 1 calc R
H21D H 0.461951 0.418565 0.529932 0.043 Uiso 1 1 calc R
C212 C 0.58148(14) 0.5272(2) 0.59495(10) 0.0385(4) Uani 1 1 d .
H21E H 0.549339 0.496974 0.642220 0.046 Uiso 1 1 calc R
H21F H 0.560311 0.630912 0.583902 0.046 Uiso 1 1 calc R
C213 C 0.70471(13) 0.51505(19) 0.60341(9) 0.0317(3) Uani 1 1 d .
H213 H 0.721915 0.427302 0.636050 0.038 Uiso 1 1 calc R
N214 N 0.74553(10) 0.48288(15) 0.52833(7) 0.0282(3) Uani 1 1 d .
C215 C 0.78836(11) 0.34345(18) 0.51659(9) 0.0274(3) Uani 1 1 d .
O215 O 0.82529(10) 0.26674(14) 0.56717(7) 0.0355(3) Uani 1 1 d .
O216 O 0.78621(9) 0.31393(12) 0.44325(6) 0.0306(2) Uani 1 1 d .
C217 C 0.81560(13) 0.16598(18) 0.41533(9) 0.0294(3) Uani 1 1 d .
C218 C 0.80671(17) 0.1889(2) 0.33135(10) 0.0415(4) Uani 1 1 d .
H21G H 0.733361 0.219305 0.316185 0.062 Uiso 1 1 calc GR
H21H H 0.823790 0.096143 0.306025 0.062 Uiso 1 1 calc GR
H21I H 0.857196 0.266152 0.317387 0.062 Uiso 1 1 calc GR
C219 C 0.92871(14) 0.1235(2) 0.44164(11) 0.0416(4) Uani 1 1 d .
H21J H 0.977289 0.206641 0.433532 0.062 Uiso 1 1 calc GR
H21K H 0.951708 0.037188 0.413218 0.062 Uiso 1 1 calc GR
H21L H 0.930377 0.099027 0.495203 0.062 Uiso 1 1 calc GR
C220 C 0.73197(16) 0.0568(2) 0.43973(11) 0.0412(4) Uani 1 1 d .
H22A H 0.732681 0.053767 0.494654 0.062 Uiso 1 1 calc GR
H22B H 0.748297 -0.041991 0.420505 0.062 Uiso 1 1 calc GR
H22C H 0.660841 0.087808 0.419798 0.062 Uiso 1 1 calc GR
C221 C 0.76317(13) 0.64686(19) 0.63844(9) 0.0312(3) Uani 1 1 d .
C222 C 0.74436(17) 0.7911(2) 0.61436(10) 0.0415(4) Uani 1 1 d .
H222 H 0.689530 0.810125 0.576702 0.050 Uiso 1 1 calc R
C223 C 0.80465(18) 0.9081(2) 0.64460(11) 0.0459(4) Uani 1 1 d .
H223 H 0.790801 1.006404 0.627692 0.055 Uiso 1 1 calc R
C224 C 0.88493(16) 0.8814(2) 0.69939(10) 0.0423(4) Uani 1 1 d .
H224 H 0.926935 0.961082 0.719620 0.051 Uiso 1 1 calc R
C225 C 0.90369(15) 0.7386(2) 0.72452(10) 0.0401(4) Uani 1 1 d .
H225 H 0.958056 0.720230 0.762590 0.048 Uiso 1 1 calc R
C226 C 0.84355(13) 0.6222(2) 0.69440(9) 0.0341(3) Uani 1 1 d .
H226 H 0.857098 0.524283 0.711999 0.041 Uiso 1 1 calc R

loop_
_atom_site_aniso_label
_atom_site_aniso_U_11
_atom_site_aniso_U_22
_atom_site_aniso_U_33
_atom_site_aniso_U_23
_atom_site_aniso_U_13
_atom_site_aniso_U_12
N101 0.0367(7) 0.0641(12) 0.0409(8) -0.0062(8) -0.0031(6) -0.0023(8)
C102 0.0282(7) 0.0389(9) 0.0381(9) 0.0013(7) 0.0026(6) -0.0008(7)
C103 0.0270(7) 0.0276(8) 0.0334(8) 0.0024(6) -0.0002(6) -0.0007(6)
C104 0.0266(7) 0.0319(8) 0.0358(8) -0.0007(6) 0.0076(6) 0.0007(6)
C105 0.0209(6) 0.0301(8) 0.0380(8) 0.0000(6) 0.0051(6) -0.0003(6)
C106 0.0228(6) 0.0214(7) 0.0329(7) 0.0018(6) 0.0014(6) 0.0015(5)
C107 0.0214(6) 0.0296(8) 0.0343(8) 0.0008(6) 0.0059(6) 0.0018(6)
C108 0.0219(6) 0.0289(8) 0.0384(8) 0.0027(6) 0.0010(6) -0.0001(6)
N109 0.0207(6) 0.0284(7) 0.0338(6) -0.0030(5) 0.0018(5) 0.0038(5)
C110 0.0212(7) 0.0368(9) 0.0425(9) -0.0027(7) 0.0003(6) 0.0002(6)
C111 0.0296(7) 0.0442(10) 0.0436(9) -0.0030(8) -0.0040(7) -0.0028(7)
C112 0.0329(8) 0.0429(10) 0.0402(9) 0.0047(8) -0.0067(7) 0.0004(7)
C113 0.0321(7) 0.0293(8) 0.0273(7) 0.0000(6) -0.0007(6) 0.0009(6)
N114 0.0260(6) 0.0259(6) 0.0283(6) -0.0001(5) 0.0034(5) 0.0038(5)
C115 0.0220(6) 0.0270(8) 0.0311(7) -0.0005(6) 0.0034(5) 0.0008(5)
O115 0.0338(6) 0.0302(6) 0.0346(6) -0.0005(5) 0.0099(5) 0.0059(5)
O116 0.0330(5) 0.0256(5) 0.0325(5) 0.0017(4) 0.0097(4) 0.0038(4)
C117 0.0317(7) 0.0278(8) 0.0373(8) 0.0071(6) 0.0094(6) 0.0022(6)
C118 0.0515(10) 0.0458(11) 0.0411(10) 0.0100(8) 0.0181(8) 0.0049(9)
C119 0.0358(9) 0.0347(10) 0.0622(12) -0.0037(9) 0.0145(8) -0.0051(7)
C120 0.0345(8) 0.0434(10) 0.0422(9) 0.0095(8) 0.0047(7) 0.0096(7)
C121 0.0333(7) 0.0271(8) 0.0247(7) 0.0012(6) -0.0018(6) -0.0003(6)
C122 0.0353(8) 0.0343(8) 0.0281(7) -0.0032(6) -0.0005(6) 0.0006(7)
C123 0.0412(9) 0.0526(11) 0.0305(8) -0.0019(8) 0.0051(7) -0.0064(8)
C124 0.0571(11) 0.0459(10) 0.0342(9) 0.0031(8) 0.0034(8) -0.0194(9)
C125 0.0651(12) 0.0306(9) 0.0376(9) -0.0012(7) 0.0031(8) -0.0090(8)
C126 0.0482(10) 0.0302(8) 0.0332(8) -0.0016(7) 0.0062(7) 0.0005(7)
N201 0.0503(9) 0.0605(11) 0.0463(9) -0.0037(8) 0.0170(7) -0.0083(9)
C202 0.0390(8) 0.0396(9) 0.0387(9) -0.0088(7) 0.0060(7) -0.0003(8)
C203 0.0343(8) 0.0286(8) 0.0332(8) -0.0063(6) 0.0045(6) -0.0007(6)
C204 0.0263(7) 0.0327(8) 0.0414(9) -0.0060(7) -0.0004(6) -0.0011(6)
C205 0.0260(7) 0.0310(8) 0.0366(8) -0.0007(6) -0.0061(6) 0.0006(6)
C206 0.0265(7) 0.0214(7) 0.0305(7) -0.0053(6) -0.0017(6) 0.0019(5)
C207 0.0257(7) 0.0286(7) 0.0311(7) -0.0037(6) -0.0037(5) 0.0005(6)
C208 0.0331(8) 0.0300(8) 0.0282(7) -0.0040(6) -0.0030(6) 0.0019(6)
N209 0.0245(6) 0.0262(6) 0.0314(6) 0.0009(5) -0.0041(5) 0.0022(5)
C210 0.0249(7) 0.0321(8) 0.0379(8) -0.0017(6) -0.0031(6) -0.0005(6)
C211 0.0313(8) 0.0364(9) 0.0411(9) -0.0023(7) 0.0029(7) -0.0044(7)
C212 0.0350(8) 0.0419(10) 0.0390(9) -0.0068(8) 0.0054(7) -0.0009(7)
C213 0.0363(8) 0.0307(8) 0.0283(7) -0.0009(6) 0.0010(6) 0.0019(6)
N214 0.0300(6) 0.0270(6) 0.0273(6) -0.0009(5) -0.0032(5) 0.0035(5)
C215 0.0257(6) 0.0253(7) 0.0307(7) -0.0010(6) -0.0025(5) 0.0009(6)
O215 0.0398(6) 0.0329(6) 0.0332(6) 0.0022(5) -0.0054(5) 0.0080(5)
O216 0.0365(6) 0.0250(6) 0.0299(5) -0.0012(4) -0.0032(4) 0.0058(4)
C217 0.0306(7) 0.0258(8) 0.0314(7) -0.0024(6) -0.0012(6) 0.0055(6)
C218 0.0523(10) 0.0397(10) 0.0323(8) -0.0019(7) -0.0001(7) 0.0115(8)
C219 0.0310(8) 0.0466(10) 0.0468(10) -0.0019(8) -0.0012(7) 0.0113(8)
C220 0.0426(9) 0.0349(9) 0.0458(10) -0.0033(8) -0.0011(7) -0.0061(8)
C221 0.0347(8) 0.0330(8) 0.0260(7) -0.0026(6) 0.0021(6) 0.0021(6)
C222 0.0526(10) 0.0355(10) 0.0350(9) -0.0002(7) -0.0102(8) 0.0019(8)
C223 0.0621(12) 0.0332(9) 0.0418(9) -0.0024(8) -0.0036(9) -0.0016(9)
C224 0.0462(10) 0.0446(10) 0.0362(9) -0.0103(8) 0.0030(7) -0.0092(8)
C225 0.0354(8) 0.0532(11) 0.0315(8) -0.0032(7) -0.0014(6) -0.0002(8)
C226 0.0341(8) 0.0395(9) 0.0288(7) 0.0008(7) 0.0024(6) 0.0036(7)

loop_
_atom_type_symbol
_atom_type_description
_atom_type_scat_dispersion_real
_atom_type_scat_dispersion_imag
_atom_type_scat_source
C C 0.0181 0.0091 'International Tables Vol C Tables 4.2.6.8 and 6.1.1.4'
H H 0.0000 0.0000 'International Tables Vol C Tables 4.2.6.8 and 6.1.1.4'
N N 0.0311 0.0180 'International Tables Vol C Tables 4.2.6.8 and 6.1.1.4'
O O 0.0492 0.0322 'International Tables Vol C Tables 4.2.6.8 and 6.1.1.4'

loop_
_geom_angle_atom_site_label_1
_geom_angle_atom_site_label_2
_geom_angle_atom_site_label_3
_geom_angle
N101 C102 C103 178.9(2)
C104 C103 C102 120.72(14)
C104 C103 C108 119.26(15)
C108 C103 C102 119.99(14)
C103 C104 H104 119.7
C105 C104 C103 120.54(14)
C105 C104 H104 119.7
C104 C105 H105 119.8
C104 C105 C106 120.42(14)
C106 C105 H105 119.8
C107 C106 C105 118.64(14)
N109 C106 C105 120.55(13)
N109 C106 C107 120.77(13)
C106 C107 H107 119.6
C108 C107 C106 120.88(14)
C108 C107 H107 119.6
C103 C108 H108 119.9
C107 C108 C103 120.26(14)
C107 C108 H108 119.9
C106 N109 C110 122.33(13)
C106 N109 N114 117.95(12)
N114 N109 C110 114.88(13)
N109 C110 H11A 110.0
N109 C110 H11B 110.0
N109 C110 C111 108.35(13)
H11A C110 H11B 108.4
C111 C110 H11A 110.0
C111 C110 H11B 110.0
C110 C111 H11C 109.8
C110 C111 H11D 109.8
H11C C111 H11D 108.2
C112 C111 C110 109.45(15)
C112 C111 H11C 109.8
C112 C111 H11D 109.8
C111 C112 H11E 109.8
C111 C112 H11F 109.8
C111 C112 C113 109.47(14)
H11E C112 H11F 108.2
C113 C112 H11E 109.8
C113 C112 H11F 109.8
C112 C113 H113 107.1
N114 C113 C112 108.15(13)
N114 C113 H113 107.1
N114 C113 C121 112.16(13)
C121 C113 C112 114.82(14)
C121 C113 H113 107.1
N109 N114 C113 113.45(12)
C115 N114 N109 118.68(12)
C115 N114 C113 117.17(13)
O115 C115 N114 122.38(14)
O115 C115 O116 127.01(15)
O116 C115 N114 110.57(13)
C115 O116 C117 120.69(12)
O116 C117 C118 101.69(14)
O116 C117 C119 108.81(14)
O116 C117 C120 110.66(14)
C119 C117 C118 111.15(15)
C119 C117 C120 112.68(15)
C120 C117 C118 111.29(15)
C117 C118 H11G 109.5
C117 C118 H11H 109.5
C117 C118 H11I 109.5
H11G C118 H11H 109.5
H11G C118 H11I 109.5
H11H C118 H11I 109.5
C117 C119 H11J 109.5
C117 C119 H11K 109.5
C117 C119 H11L 109.5
H11J C119 H11K 109.5
H11J C119 H11L 109.5
H11K C119 H11L 109.5
C117 C120 H12A 109.5
C117 C120 H12B 109.5
C117 C120 H12C 109.5
H12A C120 H12B 109.5
H12A C120 H12C 109.5
H12B C120 H12C 109.5
C122 C121 C113 119.74(15)
C126 C121 C113 121.43(15)
C126 C121 C122 118.83(16)
C121 C122 H122 119.6
C123 C122 C121 120.74(16)
C123 C122 H122 119.6
C122 C123 H123 120.0
C124 C123 C122 119.98(17)
C124 C123 H123 120.0
C123 C124 H124 120.1
C123 C124 C125 119.83(18)
C125 C124 H124 120.1
C124 C125 H125 120.0
C126 C125 C124 120.08(18)
C126 C125 H125 120.0
C121 C126 H126 119.7
C125 C126 C121 120.53(17)
C125 C126 H126 119.7
N201 C202 C203 179.8(2)
C204 C203 C202 120.60(15)
C208 C203 C202 120.29(16)
C208 C203 C204 119.11(15)
C203 C204 H204 119.8
C205 C204 C203 120.37(15)
C205 C204 H204 119.8
C204 C205 H205 119.6
C204 C205 C206 120.90(14)
C206 C205 H205 119.6
C207 C206 C205 118.65(15)
N209 C206 C205 121.32(13)
N209 C206 C207 120.01(13)
C206 C207 H207 119.9
C208 C207 C206 120.30(14)
C208 C207 H207 119.9
C203 C208 H208 119.7
C207 C208 C203 120.66(15)
C207 C208 H208 119.7
C206 N209 C210 122.41(13)
C206 N209 N214 118.05(12)
N214 N209 C210 114.45(13)
N209 C210 H21A 110.2
N209 C210 H21B 110.2
N209 C210 C211 107.63(13)
H21A C210 H21B 108.5
C211 C210 H21A 110.2
C211 C210 H21B 110.2
C210 C211 H21C 109.9
C210 C211 H21D 109.9
C210 C211 C212 108.84(14)
H21C C211 H21D 108.3
C212 C211 H21C 109.9
C212 C211 H21D 109.9
C211 C212 H21E 110.0
C211 C212 H21F 110.0
C211 C212 C213 108.61(14)
H21E C212 H21F 108.3
C213 C212 H21E 110.0
C213 C212 H21F 110.0
C212 C213 H213 107.3
N214 C213 C212 108.11(13)
N214 C213 H213 107.3
N214 C213 C221 110.26(13)
C221 C213 C212 116.23(14)
C221 C213 H213 107.3
N209 N214 C213 112.61(12)
C215 N214 N209 119.26(13)
C215 N214 C213 117.74(13)
O215 C215 N214 122.80(15)
O215 C215 O216 127.25(15)
O216 C215 N214 109.89(13)
C215 O216 C217 121.18(12)
O216 C217 C218 101.73(13)
O216 C217 C219 111.57(14)
O216 C217 C220 107.78(13)
C218 C217 C219 111.30(15)
C218 C217 C220 110.89(15)
C219 C217 C220 112.97(15)
C217 C218 H21G 109.5
C217 C218 H21H 109.5
C217 C218 H21I 109.5
H21G C218 H21H 109.5
H21G C218 H21I 109.5
H21H C218 H21I 109.5
C217 C219 H21J 109.5
C217 C219 H21K 109.5
C217 C219 H21L 109.5
H21J C219 H21K 109.5
H21J C219 H21L 109.5
H21K C219 H21L 109.5
C217 C220 H22A 109.5
C217 C220 H22B 109.5
C217 C220 H22C 109.5
H22A C220 H22B 109.5
H22A C220 H22C 109.5
H22B C220 H22C 109.5
C222 C221 C213 122.63(15)
C222 C221 C226 118.38(16)
C226 C221 C213 118.90(16)
C221 C222 H222 119.6
C221 C222 C223 120.88(17)
C223 C222 H222 119.6
C222 C223 H223 120.0
C224 C223 C222 119.98(19)
C224 C223 H223 120.0
C223 C224 H224 120.1
C225 C224 C223 119.75(18)
C225 C224 H224 120.1
C224 C225 H225 119.9
C224 C225 C226 120.21(17)
C226 C225 H225 119.9
C221 C226 H226 119.6
C225 C226 C221 120.79(17)
C225 C226 H226 119.6

loop_
_geom_bond_atom_site_label_1
_geom_bond_atom_site_label_2
_geom_bond_distance
N101 C102 1.145(2)
C102 C103 1.439(2)
C103 C104 1.399(2)
C103 C108 1.402(2)
C104 H104 0.9500
C104 C105 1.378(2)
C105 H105 0.9500
C105 C106 1.408(2)
C106 C107 1.404(2)
C106 N109 1.382(2)
C107 H107 0.9500
C107 C108 1.375(2)
C108 H108 0.9500
N109 C110 1.4622(19)
N109 N114 1.4029(18)
C110 H11A 0.9900
C110 H11B 0.9900
C110 C111 1.527(3)
C111 H11C 0.9900
C111 H11D 0.9900
C111 C112 1.527(3)
C112 H11E 0.9900
C112 H11F 0.9900
C112 C113 1.543(2)
C113 H113 1.0000
C113 N114 1.483(2)
C113 C121 1.513(2)
N114 C115 1.391(2)
C115 O115 1.2153(19)
C115 O116 1.3286(19)
O116 C117 1.4797(19)
C117 C118 1.518(2)
C117 C119 1.515(3)
C117 C120 1.518(2)
C118 H11G 0.9800
C118 H11H 0.9800
C118 H11I 0.9800
C119 H11J 0.9800
C119 H11K 0.9800
C119 H11L 0.9800
C120 H12A 0.9800
C120 H12B 0.9800
C120 H12C 0.9800
C121 C122 1.392(2)
C121 C126 1.391(2)
C122 H122 0.9500
C122 C123 1.388(3)
C123 H123 0.9500
C123 C124 1.383(3)
C124 H124 0.9500
C124 C125 1.388(3)
C125 H125 0.9500
C125 C126 1.387(3)
C126 H126 0.9500
N201 C202 1.148(3)
C202 C203 1.436(3)
C203 C204 1.401(2)
C203 C208 1.399(2)
C204 H204 0.9500
C204 C205 1.375(3)
C205 H205 0.9500
C205 C206 1.406(2)
C206 C207 1.404(2)
C206 N209 1.382(2)
C207 H207 0.9500
C207 C208 1.383(2)
C208 H208 0.9500
N209 C210 1.4686(19)
N209 N214 1.4037(18)
C210 H21A 0.9900
C210 H21B 0.9900
C210 C211 1.529(2)
C211 H21C 0.9900
C211 H21D 0.9900
C211 C212 1.531(2)
C212 H21E 0.9900
C212 H21F 0.9900
C212 C213 1.541(2)
C213 H213 1.0000
C213 N214 1.485(2)
C213 C221 1.514(2)
N214 C215 1.387(2)
C215 O215 1.210(2)
C215 O216 1.3345(19)
O216 C217 1.4778(18)
C217 C218 1.511(2)
C217 C219 1.514(2)
C217 C220 1.515(3)
C218 H21G 0.9800
C218 H21H 0.9800
C218 H21I 0.9800
C219 H21J 0.9800
C219 H21K 0.9800
C219 H21L 0.9800
C220 H22A 0.9800
C220 H22B 0.9800
C220 H22C 0.9800
C221 C222 1.387(3)
C221 C226 1.397(2)
C222 H222 0.9500
C222 C223 1.390(3)
C223 H223 0.9500
C223 C224 1.385(3)
C224 H224 0.9500
C224 C225 1.381(3)
C225 H225 0.9500
C225 C226 1.384(3)
C226 H226 0.9500
